data_1550485
loop_
_publ_author_name
'Niu, Chuang'
'Zhou, Dian-Bing'
'Yang, Yong'
'Yin, Zheng-Chun'
'Wang, Guan-Wu'

_publ_section_title
;
 Retro Baeyer--Villiger Reaction: Electrochemical Reduction of
 [60]Fullerene-Fused Lactones to [60]Fullerene-Fused Ketones
;
_journal_name_full 'Chemical Science'
_journal_paper_doi 10.1039/C8SC05089A
_journal_year 2019
_chemical_absolute_configuration unk
_chemical_formula_sum 'C67 H3 Cl O'
_chemical_formula_weight 859.14
_chemical_name_systematic
;
 ?
;
_space_group_crystal_system monoclinic
_space_group_IT_number 4
_space_group_name_Hall 'P 2yb'
_space_group_name_H-M_alt 'P 1 21 1'
_symmetry_space_group_name_Hall 'P 2yb'
_symmetry_space_group_name_H-M 'P 1 21 1'
_atom_sites_solution_hydrogens geom
_audit_creation_method SHELXL-2013
_audit_update_record
;
2018-07-16 deposited with the CCDC.
2019-01-16 downloaded from the CCDC.
;
_cell_angle_alpha 90
_cell_angle_beta 102.188(10)
_cell_angle_gamma 90
_cell_formula_units_Z 2
_cell_length_a 10.1607(11)
_cell_length_b 9.8856(11)
_cell_length_c 16.4378(16)
_cell_measurement_reflns_used 1496
_cell_measurement_temperature 290(2)
_cell_measurement_theta_max 67.7910
_cell_measurement_theta_min 4.4480
_cell_volume 1613.9(3)
_computing_cell_refinement 'CrysAlisPro (Agilent Technologies)'
_computing_data_collection 'CrysAlisPro (Agilent Technologies)'
_computing_data_reduction 'CrysAlisPro (Agilent Technologies)'
_computing_molecular_graphics 'Ortep-3 (L. J. Farrugia, 2001)'
_computing_publication_material SHELXL-2013
_computing_structure_refinement 'SHELXL-2013 (Sheldrick, 2013)'
_computing_structure_solution 'SHELXS-97 (Sheldrick, 1997)'
_diffrn_ambient_temperature 290(2)
_diffrn_detector_area_resol_mean 15.9149
_diffrn_measured_fraction_theta_full 0.993
_diffrn_measured_fraction_theta_max 0.966
_diffrn_measurement_device_type 'Gemini S Ultra, Agilent Technologies'
_diffrn_measurement_method '\w scans'
_diffrn_radiation_type CuK\a
_diffrn_radiation_wavelength 1.54184
_diffrn_reflns_av_R_equivalents 0.0375
_diffrn_reflns_av_unetI/netI 0.0743
_diffrn_reflns_Laue_measured_fraction_full 0.993
_diffrn_reflns_Laue_measured_fraction_max 0.966
_diffrn_reflns_limit_h_max 12
_diffrn_reflns_limit_h_min -11
_diffrn_reflns_limit_k_max 7
_diffrn_reflns_limit_k_min -11
_diffrn_reflns_limit_l_max 18
_diffrn_reflns_limit_l_min -19
_diffrn_reflns_number 6097
_diffrn_reflns_point_group_measured_fraction_full 0.695
_diffrn_reflns_point_group_measured_fraction_max 0.673
_diffrn_reflns_theta_full 67.684
_diffrn_reflns_theta_max 70.110
_diffrn_reflns_theta_min 4.452
_diffrn_source 'Enhance Ultra (Cu) X-ray Source'
_exptl_absorpt_coefficient_mu 1.558
_exptl_absorpt_correction_T_max 1.00000
_exptl_absorpt_correction_T_min 0.84216
_exptl_absorpt_correction_type multi-scan
_exptl_absorpt_process_details
;
CrysAlisPro, Agilent Technologies,
Version 1.171.37.35 (release 13-08-2014 CrysAlis171 .NET)
(compiled Aug 13 2014,18:06:01)
Empirical absorption correction using spherical harmonics,
 implemented in SCALE3 ABSPACK scaling algorithm.
;
_exptl_crystal_colour black
_exptl_crystal_density_diffrn 1.768
_exptl_crystal_description block
_exptl_crystal_F_000 860
_exptl_crystal_size_max 0.350
_exptl_crystal_size_mid 0.310
_exptl_crystal_size_min 0.200
_refine_diff_density_max 0.501
_refine_diff_density_min -0.374
_refine_diff_density_rms 0.092
_refine_ls_abs_structure_details
;
 Flack x determined using 665 quotients [(I+)-(I-)]/[(I+)+(I-)]
 (Parsons and Flack (2004), Acta Cryst. A60, s61).
;
_refine_ls_abs_structure_Flack 0.25(3)
_refine_ls_extinction_method none
_refine_ls_goodness_of_fit_ref 1.089
_refine_ls_hydrogen_treatment constr
_refine_ls_matrix_type full
_refine_ls_number_parameters 622
_refine_ls_number_reflns 4132
_refine_ls_number_restraints 1
_refine_ls_restrained_S_all 1.089
_refine_ls_R_factor_all 0.0880
_refine_ls_R_factor_gt 0.0714
_refine_ls_shift/su_max 0.000
_refine_ls_shift/su_mean 0.000
_refine_ls_structure_factor_coef Fsqd
_refine_ls_weighting_details 'w=1/[\s^2^(Fo^2^)+(0.1251P)^2^] where P=(Fo^2^+2Fc^2^)/3'
_refine_ls_weighting_scheme calc
_refine_ls_wR_factor_gt 0.2020
_refine_ls_wR_factor_ref 0.2230
_reflns_Friedel_coverage 0.312
_reflns_Friedel_fraction_full 0.356
_reflns_Friedel_fraction_max 0.342
_reflns_number_gt 3174
_reflns_number_total 4132
_reflns_threshold_expression 'I > 2\s(I)'
_cod_data_source_file c8sc05089a2.cif
_cod_data_source_block shelxl
_cod_database_code 1550485
_shelx_space_group_comment
;
The symmetry employed for this shelxl refinement is uniquely defined
by the following loop, which should always be used as a source of
symmetry information in preference to the above space-group names.
They are only intended as comments.
;
_shelx_estimated_absorpt_t_min 0.612
_shelx_estimated_absorpt_t_max 0.746
_shelxl_version_number 2013-4

loop_
_space_group_symop_operation_xyz
'x, y, z'
'-x, y+1/2, -z'

loop_
_atom_site_label
_atom_site_type_symbol
_atom_site_fract_x
_atom_site_fract_y
_atom_site_fract_z
_atom_site_U_iso_or_equiv
_atom_site_adp_type
_atom_site_occupancy
_atom_site_site_symmetry_order
_atom_site_calc_flag
_atom_site_refinement_flags_posn
_atom_site_refinement_flags_adp
Cl1 Cl 0.9142(2) 0.9766(4) 0.97238(17) 0.0777(10) Uani 1 1 d . .
O1 O 1.3325(7) 0.8311(8) 1.3416(4) 0.0578(17) Uani 1 1 d . .
C14 C 1.5507(9) 1.0948(10) 1.4118(5) 0.043(2) Uani 1 1 d . .
C3 C 1.4297(8) 1.1210(9) 1.3525(5) 0.0380(18) Uani 1 1 d . .
C12 C 1.5629(8) 0.9782(9) 1.2900(5) 0.0382(17) Uani 1 1 d . .
C9 C 1.4585(8) 1.1014(9) 1.1312(5) 0.0386(18) Uani 1 1 d . .
C7 C 1.3685(8) 1.3175(11) 1.1279(5) 0.043(2) Uani 1 1 d . .
C5 C 1.3224(7) 1.3127(10) 1.2669(6) 0.0422(19) Uani 1 1 d . .
C26 C 1.6925(9) 1.0874(10) 1.1164(6) 0.049(2) Uani 1 1 d . .
C11 C 1.6322(8) 0.9693(9) 1.2267(6) 0.0436(19) Uani 1 1 d . .
C17 C 1.4351(9) 1.3519(10) 1.4040(5) 0.046(2) Uani 1 1 d . .
C19 C 1.3537(8) 1.4565(11) 1.2751(6) 0.049(2) Uani 1 1 d . .
C4 C 1.3737(8) 1.2489(10) 1.3475(5) 0.042(2) Uani 1 1 d . .
C13 C 1.6324(9) 1.0038(9) 1.3736(6) 0.047(2) Uani 1 1 d . .
C1 C 1.3606(8) 1.0979(10) 1.1907(5) 0.0398(19) Uani 1 1 d . .
C51 C 1.8813(9) 1.5267(11) 1.4206(6) 0.051(2) Uani 1 1 d . .
C44 C 1.9065(9) 1.2768(11) 1.1482(6) 0.055(3) Uani 1 1 d . .
C29 C 1.8464(9) 1.0070(10) 1.3274(7) 0.056(3) Uani 1 1 d . .
C6 C 1.3266(7) 1.2457(10) 1.1939(5) 0.042(2) Uani 1 1 d . .
C16 C 1.5529(9) 1.3233(11) 1.4640(5) 0.048(2) Uani 1 1 d . .
C27 C 1.8134(9) 1.0565(10) 1.1775(6) 0.050(2) Uani 1 1 d . .
C45 C 1.9188(9) 1.1489(10) 1.1940(7) 0.050(2) Uani 1 1 d . .
C28 C 1.7755(9) 0.9847(10) 1.2449(6) 0.049(2) Uani 1 1 d . .
C38 C 1.4968(9) 1.6234(9) 1.2276(7) 0.053(2) Uani 1 1 d . .
C57 C 1.9707(8) 1.3784(11) 1.2065(6) 0.053(3) Uani 1 1 d . .
C49 C 1.9783(8) 1.3137(13) 1.4272(6) 0.056(3) Uani 1 1 d . .
C2 C 1.4179(8) 1.0292(9) 1.2772(5) 0.0385(18) Uani 1 1 d . .
C41 C 1.7933(9) 1.5392(10) 1.1420(6) 0.049(2) Uani 1 1 d . .
C15 C 1.6101(10) 1.1922(12) 1.4676(5) 0.054(2) Uani 1 1 d . .
C8 C 1.4486(9) 1.2297(10) 1.0895(5) 0.044(2) Uani 1 1 d . .
C10 C 1.5805(9) 1.0317(10) 1.1464(5) 0.045(2) Uani 1 1 d . .
C34 C 1.6599(10) 1.4211(12) 1.4803(6) 0.055(3) Uani 1 1 d . .
C52 C 1.7609(10) 1.5968(11) 1.4073(6) 0.053(2) Uani 1 1 d . .
C43 C 1.7909(9) 1.3039(12) 1.0900(5) 0.053(2) Uani 1 1 d . .
C53 C 1.7122(9) 1.6617(10) 1.3276(6) 0.051(2) Uani 1 1 d . .
C24 C 1.5578(9) 1.2823(11) 1.0582(5) 0.046(2) Uani 1 1 d . .
C59 C 2.0154(8) 1.3831(11) 1.3599(6) 0.052(2) Uani 1 1 d . .
C35 C 1.6490(11) 1.5446(12) 1.4388(6) 0.058(3) Uani 1 1 d . .
C21 C 1.3963(8) 1.4592(11) 1.1345(6) 0.049(2) Uani 1 1 d . .
C25 C 1.6822(11) 1.2091(11) 1.0722(5) 0.053(3) Uani 1 1 d . .
C54 C 1.7819(10) 1.6520(10) 1.2651(7) 0.053(2) Uani 1 1 d . .
C58 C 2.0218(8) 1.3171(12) 1.2862(7) 0.054(2) Uani 1 1 d . .
C31 C 1.8338(9) 1.1209(12) 1.4502(6) 0.055(3) Uani 1 1 d . .
C61 C 1.3208(9) 0.9067(9) 1.2817(6) 0.047(2) Uani 1 1 d . .
C56 C 1.9145(9) 1.5079(11) 1.2036(6) 0.052(2) Uani 1 1 d . .
C36 C 1.5293(10) 1.5738(10) 1.3773(6) 0.052(2) Uani 1 1 d . .
C18 C 1.4213(9) 1.4801(11) 1.3606(6) 0.050(2) Uani 1 1 d . .
C39 C 1.5726(9) 1.6141(9) 1.1607(6) 0.048(2) Uani 1 1 d . .
C42 C 1.7319(10) 1.4411(12) 1.0870(6) 0.055(3) Uani 1 1 d . .
C64 C 1.1431(9) 1.0316(11) 1.0808(6) 0.049(2) Uani 1 1 d . .
H64 H 1.1539 1.1021 1.0453 0.059 Uiso 1 1 calc R U
C30 C 1.7723(10) 1.0191(11) 1.3922(6) 0.056(3) Uani 1 1 d . .
C47 C 1.9546(9) 1.1041(12) 1.3434(7) 0.060(3) Uani 1 1 d . .
C62 C 1.2176(9) 0.9040(10) 1.2055(6) 0.050(2) Uani 1 1 d . .
C20 C 1.3891(8) 1.5259(10) 1.2099(7) 0.051(2) Uani 1 1 d . .
C48 C 1.9473(8) 1.1773(11) 1.4205(7) 0.054(2) Uani 1 1 d . .
C37 C 1.5661(10) 1.6457(10) 1.3099(7) 0.053(2) Uani 1 1 d . .
C33 C 1.7859(10) 1.3506(12) 1.4941(5) 0.058(3) Uani 1 1 d . .
C46 C 1.9898(8) 1.1741(12) 1.2773(7) 0.057(3) Uani 1 1 d . .
C23 C 1.5882(10) 1.4252(11) 1.0677(5) 0.053(2) Uani 1 1 d . .
C22 C 1.5102(9) 1.5126(11) 1.1044(6) 0.054(3) Uani 1 1 d . .
C32 C 1.7553(10) 1.2071(12) 1.4872(5) 0.055(3) Uani 1 1 d . .
C55 C 1.9082(9) 1.5788(11) 1.2795(6) 0.051(2) Uani 1 1 d . .
C66 C 1.0189(10) 0.8382(12) 1.1097(7) 0.063(3) Uani 1 1 d . .
H66 H 0.9458 0.7805 1.0932 0.076 Uiso 1 1 calc R U
C40 C 1.7121(9) 1.6272(10) 1.1806(6) 0.050(2) Uani 1 1 d . .
C63 C 1.2355(8) 1.0115(10) 1.1544(5) 0.046(2) Uani 1 1 d . .
C60 C 1.9563(9) 1.5179(11) 1.3553(6) 0.052(2) Uani 1 1 d . .
C50 C 1.8968(10) 1.4021(12) 1.4651(6) 0.056(3) Uani 1 1 d . .
C65 C 1.0359(8) 0.9462(13) 1.0611(6) 0.057(3) Uani 1 1 d . .
C67 C 1.1110(10) 0.8147(12) 1.1842(7) 0.061(3) Uani 1 1 d . .
H67 H 1.1013 0.7418 1.2182 0.073 Uiso 1 1 calc R U

loop_
_atom_site_aniso_label
_atom_site_aniso_U_11
_atom_site_aniso_U_22
_atom_site_aniso_U_33
_atom_site_aniso_U_23
_atom_site_aniso_U_13
_atom_site_aniso_U_12
Cl1 0.0430(11) 0.122(3) 0.0635(14) -0.0278(18) 0.0013(10) -0.0112(15)
O1 0.068(4) 0.052(4) 0.056(4) 0.009(3) 0.018(3) -0.009(4)
C14 0.055(5) 0.045(5) 0.031(4) 0.008(4) 0.011(3) -0.005(4)
C3 0.044(4) 0.034(5) 0.039(4) 0.001(3) 0.016(3) -0.008(4)
C12 0.044(4) 0.023(4) 0.047(4) 0.003(4) 0.009(3) -0.006(4)
C9 0.037(4) 0.040(5) 0.040(4) -0.004(4) 0.011(3) -0.009(4)
C7 0.036(4) 0.052(5) 0.035(4) 0.009(4) -0.002(3) -0.004(4)
C5 0.027(3) 0.042(5) 0.059(5) -0.003(4) 0.012(3) -0.001(4)
C26 0.050(5) 0.044(6) 0.060(5) -0.016(5) 0.029(4) -0.005(4)
C11 0.046(4) 0.028(4) 0.061(5) -0.003(4) 0.021(4) 0.000(4)
C17 0.049(5) 0.048(6) 0.044(4) -0.008(4) 0.022(4) -0.006(4)
C19 0.030(4) 0.048(6) 0.068(6) 0.000(5) 0.011(4) 0.008(4)
C4 0.043(4) 0.049(6) 0.040(4) -0.010(4) 0.021(3) -0.014(4)
C13 0.051(4) 0.032(5) 0.057(5) 0.009(4) 0.011(4) 0.000(4)
C1 0.037(4) 0.046(5) 0.037(4) -0.002(4) 0.007(3) -0.007(4)
C51 0.053(5) 0.046(6) 0.048(5) -0.009(4) -0.004(4) -0.018(4)
C44 0.046(5) 0.067(8) 0.063(6) -0.005(5) 0.036(5) -0.009(5)
C29 0.041(4) 0.036(6) 0.087(7) 0.014(5) 0.008(5) 0.011(4)
C6 0.026(3) 0.054(6) 0.041(4) 0.010(4) -0.003(3) 0.002(4)
C16 0.062(5) 0.052(6) 0.032(4) -0.008(4) 0.019(4) -0.011(5)
C27 0.051(5) 0.038(5) 0.067(6) -0.011(5) 0.028(4) 0.002(4)
C45 0.040(4) 0.042(6) 0.077(7) -0.006(5) 0.030(4) 0.009(4)
C28 0.047(4) 0.030(5) 0.072(6) 0.000(5) 0.018(4) 0.003(4)
C38 0.051(5) 0.028(5) 0.077(7) 0.003(5) 0.006(5) 0.006(4)
C57 0.033(4) 0.064(7) 0.068(6) -0.001(5) 0.026(4) -0.012(4)
C49 0.035(4) 0.067(7) 0.059(6) 0.012(6) -0.006(4) -0.007(5)
C2 0.040(4) 0.036(5) 0.040(4) 0.002(4) 0.007(3) -0.001(4)
C41 0.053(5) 0.042(5) 0.055(5) 0.015(4) 0.016(4) -0.015(4)
C15 0.066(6) 0.064(7) 0.032(4) 0.002(4) 0.011(4) -0.019(5)
C8 0.050(5) 0.051(6) 0.029(4) 0.000(4) 0.002(3) -0.012(4)
C10 0.057(5) 0.039(5) 0.042(4) -0.012(4) 0.018(4) -0.017(4)
C34 0.065(6) 0.064(7) 0.035(4) -0.005(4) 0.008(4) -0.014(5)
C52 0.064(5) 0.043(6) 0.051(5) -0.018(5) 0.007(4) -0.019(5)
C43 0.056(5) 0.067(7) 0.043(5) -0.004(5) 0.026(4) -0.017(5)
C53 0.057(5) 0.027(5) 0.064(6) -0.009(4) 0.007(5) -0.009(4)
C24 0.054(5) 0.057(6) 0.029(4) 0.002(4) 0.009(3) -0.013(5)
C59 0.030(4) 0.059(6) 0.063(6) 0.006(5) 0.000(4) -0.010(4)
C35 0.078(6) 0.054(7) 0.046(5) -0.022(5) 0.020(5) -0.007(5)
C21 0.034(4) 0.054(6) 0.053(5) 0.019(5) -0.004(3) -0.001(4)
C25 0.079(7) 0.053(7) 0.033(4) -0.004(4) 0.024(4) -0.010(5)
C54 0.062(5) 0.036(5) 0.062(6) 0.002(5) 0.013(5) -0.014(5)
C58 0.032(4) 0.061(6) 0.070(6) 0.008(6) 0.009(4) 0.000(4)
C31 0.048(5) 0.059(7) 0.049(5) 0.023(5) -0.006(4) -0.002(5)
C61 0.054(5) 0.038(5) 0.053(5) -0.001(4) 0.016(4) -0.006(4)
C56 0.041(4) 0.049(6) 0.070(6) 0.006(5) 0.022(4) -0.019(4)
C36 0.053(5) 0.042(6) 0.064(6) -0.017(5) 0.019(4) 0.003(4)
C18 0.046(4) 0.048(6) 0.063(6) -0.002(5) 0.025(4) 0.007(4)
C39 0.057(5) 0.024(4) 0.061(5) 0.011(4) 0.008(4) 0.000(4)
C42 0.069(6) 0.060(7) 0.040(5) 0.012(5) 0.021(4) -0.018(5)
C64 0.045(4) 0.059(6) 0.044(4) -0.004(4) 0.008(3) -0.003(4)
C30 0.055(5) 0.049(6) 0.056(5) 0.022(5) -0.006(4) 0.002(5)
C47 0.032(4) 0.058(7) 0.086(7) 0.015(6) 0.008(4) 0.016(4)
C62 0.043(4) 0.045(6) 0.061(6) -0.001(4) 0.012(4) -0.011(4)
C20 0.036(4) 0.035(5) 0.079(7) 0.003(5) 0.006(4) 0.006(4)
C48 0.037(4) 0.053(6) 0.065(6) 0.015(5) -0.005(4) 0.003(4)
C37 0.056(5) 0.033(5) 0.073(6) -0.011(5) 0.019(5) 0.006(4)
C33 0.065(6) 0.071(8) 0.032(4) -0.001(5) -0.006(4) -0.018(6)
C46 0.033(4) 0.054(6) 0.086(7) 0.003(6) 0.019(4) 0.008(4)
C23 0.061(5) 0.059(7) 0.038(4) 0.010(4) 0.012(4) -0.015(5)
C22 0.048(5) 0.056(7) 0.054(5) 0.023(5) 0.001(4) -0.002(5)
C32 0.067(6) 0.066(7) 0.029(4) 0.013(4) 0.001(4) -0.008(5)
C55 0.046(5) 0.051(6) 0.055(5) -0.001(5) 0.012(4) -0.021(4)
C66 0.051(5) 0.063(7) 0.074(7) -0.019(6) 0.007(5) -0.026(5)
C40 0.056(5) 0.040(5) 0.054(5) 0.012(4) 0.012(4) -0.012(4)
C63 0.041(4) 0.050(6) 0.050(5) -0.010(4) 0.015(3) -0.011(4)
C60 0.042(4) 0.053(6) 0.059(5) -0.004(5) 0.007(4) -0.023(4)
C50 0.054(5) 0.066(7) 0.041(5) -0.006(5) -0.007(4) -0.015(5)
C65 0.034(4) 0.083(8) 0.054(5) -0.024(6) 0.010(4) -0.010(5)
C67 0.058(5) 0.049(6) 0.079(7) -0.002(6) 0.021(5) -0.015(5)

loop_
_atom_type_symbol
_atom_type_description
_atom_type_scat_dispersion_real
_atom_type_scat_dispersion_imag
_atom_type_scat_source
C C 0.0181 0.0091 'International Tables Vol C Tables 4.2.6.8 and 6.1.1.4'
H H 0.0000 0.0000 'International Tables Vol C Tables 4.2.6.8 and 6.1.1.4'
O O 0.0492 0.0322 'International Tables Vol C Tables 4.2.6.8 and 6.1.1.4'
Cl Cl 0.3639 0.7018 'International Tables Vol C Tables 4.2.6.8 and 6.1.1.4'

loop_
_geom_angle_atom_site_label_1
_geom_angle_atom_site_label_2
_geom_angle_atom_site_label_3
_geom_angle
C15 C14 C3 121.5(10)
C15 C14 C13 120.7(9)
C3 C14 C13 107.9(8)
C4 C3 C14 119.5(8)
C4 C3 C2 122.6(8)
C14 C3 C2 110.9(8)
C11 C12 C13 120.7(8)
C11 C12 C2 123.3(7)
C13 C12 C2 109.9(7)
C10 C9 C8 119.5(8)
C10 C9 C1 123.1(8)
C8 C9 C1 109.5(8)
C8 C7 C21 120.6(8)
C8 C7 C6 108.8(9)
C21 C7 C6 120.9(9)
C6 C5 C19 120.2(9)
C6 C5 C4 120.7(9)
C19 C5 C4 107.9(8)
C25 C26 C10 122.0(9)
C25 C26 C27 120.1(9)
C10 C26 C27 107.3(9)
C12 C11 C28 119.7(8)
C12 C11 C10 121.0(8)
C28 C11 C10 107.6(8)
C16 C17 C4 120.1(9)
C16 C17 C18 120.0(9)
C4 C17 C18 108.7(8)
C20 C19 C18 121.7(9)
C20 C19 C5 120.0(9)
C18 C19 C5 107.3(9)
C3 C4 C17 119.7(8)
C3 C4 C5 120.8(8)
C17 C4 C5 107.8(8)
C30 C13 C12 120.2(9)
C30 C13 C14 119.1(9)
C12 C13 C14 108.3(8)
C6 C1 C9 100.6(7)
C6 C1 C63 112.0(7)
C9 C1 C63 111.0(7)
C6 C1 C2 115.6(7)
C9 C1 C2 114.8(7)
C63 C1 C2 103.2(7)
C52 C51 C50 120.9(10)
C52 C51 C60 120.0(9)
C50 C51 C60 108.2(10)
C43 C44 C57 121.7(11)
C43 C44 C45 119.6(9)
C57 C44 C45 106.3(9)
C28 C29 C30 119.1(8)
C28 C29 C47 119.6(9)
C30 C29 C47 108.0(10)
C5 C6 C7 119.3(9)
C5 C6 C1 123.1(8)
C7 C6 C1 110.3(8)
C17 C16 C15 119.5(9)
C17 C16 C34 119.6(10)
C15 C16 C34 108.7(9)
C45 C27 C28 119.7(10)
C45 C27 C26 120.2(10)
C28 C27 C26 108.3(8)
C27 C45 C46 120.9(10)
C27 C45 C44 119.2(9)
C46 C45 C44 108.3(9)
C29 C28 C11 120.5(8)
C29 C28 C27 119.9(9)
C11 C28 C27 108.6(8)
C37 C38 C20 120.3(10)
C37 C38 C39 119.6(8)
C20 C38 C39 107.6(9)
C56 C57 C58 118.9(10)
C56 C57 C44 119.3(9)
C58 C57 C44 109.8(10)
C48 C49 C59 120.2(11)
C48 C49 C50 119.1(9)
C59 C49 C50 108.5(10)
C3 C2 C12 100.2(6)
C3 C2 C1 115.4(7)
C12 C2 C1 115.4(7)
C3 C2 C61 111.4(7)
C12 C2 C61 109.6(7)
C1 C2 C61 105.0(7)
C42 C41 C40 119.4(9)
C42 C41 C56 120.4(10)
C40 C41 C56 107.6(9)
C14 C15 C16 119.6(9)
C14 C15 C32 120.0(10)
C16 C15 C32 107.8(9)
C24 C8 C7 120.1(9)
C24 C8 C9 121.1(9)
C7 C8 C9 108.4(7)
C9 C10 C26 119.0(9)
C9 C10 C11 120.7(7)
C26 C10 C11 108.3(8)
C35 C34 C33 118.7(10)
C35 C34 C16 121.3(9)
C33 C34 C16 108.5(10)
C51 C52 C35 120.1(10)
C51 C52 C53 119.1(9)
C35 C52 C53 109.8(9)
C44 C43 C25 121.6(11)
C44 C43 C42 118.8(10)
C25 C43 C42 107.7(9)
C54 C53 C52 121.0(9)
C54 C53 C37 120.5(9)
C52 C53 C37 105.8(9)
C8 C24 C25 119.3(9)
C8 C24 C23 119.0(9)
C25 C24 C23 108.3(8)
C58 C59 C49 121.4(11)
C58 C59 C60 118.6(9)
C49 C59 C60 108.0(9)
C34 C35 C36 119.3(10)
C34 C35 C52 120.2(10)
C36 C35 C52 106.9(9)
C20 C21 C7 118.5(9)
C20 C21 C22 108.7(9)
C7 C21 C22 119.3(9)
C26 C25 C43 119.2(10)
C26 C25 C24 119.0(9)
C43 C25 C24 108.6(10)
C53 C54 C40 120.5(9)
C53 C54 C55 119.5(9)
C40 C54 C55 108.2(9)
C59 C58 C57 121.5(10)
C59 C58 C46 119.6(10)
C57 C58 C46 106.8(10)
C32 C31 C30 120.7(9)
C32 C31 C48 118.6(10)
C30 C31 C48 108.2(10)
O1 C61 C62 127.8(9)
O1 C61 C2 123.6(8)
C62 C61 C2 108.6(7)
C57 C56 C55 120.5(10)
C57 C56 C41 119.9(9)
C55 C56 C41 108.3(9)
C18 C36 C37 119.5(9)
C18 C36 C35 120.7(10)
C37 C36 C35 108.9(9)
C36 C18 C17 119.1(9)
C36 C18 C19 118.9(9)
C17 C18 C19 108.3(9)
C40 C39 C22 120.7(9)
C40 C39 C38 119.1(9)
C22 C39 C38 107.4(8)
C41 C42 C23 121.3(10)
C41 C42 C43 119.8(9)
C23 C42 C43 107.0(9)
C65 C64 C63 118.7(10)
C65 C64 H64 120.7
C63 C64 H64 120.7
C13 C30 C29 119.9(9)
C13 C30 C31 120.1(10)
C29 C30 C31 109.2(9)
C46 C47 C29 119.9(10)
C46 C47 C48 119.5(11)
C29 C47 C48 108.0(9)
C67 C62 C63 122.1(9)
C67 C62 C61 127.8(9)
C63 C62 C61 110.1(8)
C19 C20 C21 121.1(10)
C19 C20 C38 119.1(9)
C21 C20 C38 108.1(9)
C49 C48 C31 122.0(11)
C49 C48 C47 119.6(10)
C31 C48 C47 106.7(9)
C38 C37 C36 120.6(9)
C38 C37 C53 119.4(9)
C36 C37 C53 108.6(9)
C50 C33 C34 121.5(10)
C50 C33 C32 120.0(11)
C34 C33 C32 107.1(9)
C47 C46 C45 120.0(10)
C47 C46 C58 119.6(11)
C45 C46 C58 108.9(10)
C22 C23 C42 118.8(10)
C22 C23 C24 121.6(9)
C42 C23 C24 108.4(10)
C23 C22 C39 120.2(9)
C23 C22 C21 119.3(10)
C39 C22 C21 108.2(9)
C31 C32 C15 119.4(10)
C31 C32 C33 120.0(10)
C15 C32 C33 107.9(10)
C60 C55 C56 119.8(10)
C60 C55 C54 120.0(9)
C56 C55 C54 107.5(9)
C65 C66 C67 119.9(9)
C65 C66 H66 120.0
C67 C66 H66 120.0
C39 C40 C41 119.5(9)
C39 C40 C54 120.8(9)
C41 C40 C54 108.5(9)
C64 C63 C62 119.2(8)
C64 C63 C1 127.7(9)
C62 C63 C1 113.1(8)
C55 C60 C51 120.2(10)
C55 C60 C59 120.7(10)
C51 C60 C59 107.0(9)
C33 C50 C51 118.5(10)
C33 C50 C49 120.2(11)
C51 C50 C49 108.3(9)
C64 C65 C66 122.7(9)
C64 C65 Cl1 119.1(9)
C66 C65 Cl1 118.2(7)
C62 C67 C66 117.4(10)
C62 C67 H67 121.3
C66 C67 H67 121.3

loop_
_geom_bond_atom_site_label_1
_geom_bond_atom_site_label_2
_geom_bond_distance
Cl1 C65 1.728(10)
O1 C61 1.222(11)
C14 C15 1.379(14)
C14 C3 1.422(12)
C14 C13 1.452(13)
C3 C4 1.382(13)
C3 C2 1.518(11)
C12 C11 1.377(12)
C12 C13 1.429(12)
C12 C2 1.529(11)
C9 C10 1.394(13)
C9 C8 1.435(13)
C9 C1 1.536(11)
C7 C8 1.425(13)
C7 C21 1.428(16)
C7 C6 1.434(12)
C5 C6 1.379(12)
C5 C19 1.457(15)
C5 C4 1.461(12)
C26 C25 1.398(15)
C26 C10 1.442(12)
C26 C27 1.447(14)
C11 C28 1.431(12)
C11 C10 1.451(13)
C17 C16 1.410(13)
C17 C4 1.429(12)
C17 C18 1.446(14)
C19 C20 1.383(14)
C19 C18 1.447(13)
C13 C30 1.397(13)
C1 C6 1.505(14)
C1 C63 1.542(11)
C1 C2 1.572(11)
C51 C52 1.383(14)
C51 C50 1.425(15)
C51 C60 1.444(14)
C44 C43 1.376(14)
C44 C57 1.445(14)
C44 C45 1.464(15)
C29 C28 1.412(14)
C29 C30 1.433(14)
C29 C47 1.442(14)
C16 C15 1.417(16)
C16 C34 1.437(14)
C27 C45 1.390(14)
C27 C28 1.435(14)
C45 C46 1.428(15)
C38 C37 1.404(14)
C38 C20 1.441(13)
C38 C39 1.473(14)
C57 C56 1.399(15)
C57 C58 1.437(14)
C49 C48 1.384(16)
C49 C59 1.419(14)
C49 C50 1.434(15)
C2 C61 1.574(12)
C41 C42 1.381(14)
C41 C40 1.436(14)
C41 C56 1.453(14)
C15 C32 1.450(14)
C8 C24 1.417(12)
C34 C35 1.391(16)
C34 C33 1.433(15)
C52 C35 1.442(14)
C52 C53 1.448(14)
C43 C25 1.431(14)
C43 C42 1.480(17)
C53 C54 1.368(15)
C53 C37 1.461(13)
C24 C25 1.433(14)
C24 C23 1.448(15)
C59 C58 1.389(15)
C59 C60 1.456(15)
C35 C36 1.436(15)
C21 C20 1.419(14)
C21 C22 1.451(12)
C54 C40 1.442(14)
C54 C55 1.448(14)
C58 C46 1.451(17)
C31 C32 1.392(16)
C31 C30 1.435(15)
C31 C48 1.455(14)
C61 C62 1.454(13)
C56 C55 1.445(14)
C36 C18 1.417(14)
C36 C37 1.432(15)
C39 C40 1.392(13)
C39 C22 1.420(14)
C42 C23 1.435(13)
C64 C65 1.362(13)
C64 C63 1.381(12)
C64 H64 0.9300
C47 C46 1.397(15)
C47 C48 1.474(16)
C62 C67 1.384(13)
C62 C63 1.390(13)
C33 C50 1.408(14)
C33 C32 1.451(17)
C23 C22 1.393(15)
C55 C60 1.376(14)
C66 C65 1.366(16)
C66 C67 1.395(14)
C66 H66 0.9300
C67 H67 0.9300

loop_
_geom_torsion_atom_site_label_1
_geom_torsion_atom_site_label_2
_geom_torsion_atom_site_label_3
_geom_torsion_atom_site_label_4
_geom_torsion
C15 C14 C3 C4 3.4(12)
C13 C14 C3 C4 -142.3(8)
C15 C14 C3 C2 154.9(8)
C13 C14 C3 C2 9.2(10)
C13 C12 C11 C28 0.5(14)
C2 C12 C11 C28 150.1(9)
C13 C12 C11 C10 -137.9(9)
C2 C12 C11 C10 11.7(14)
C6 C5 C19 C20 -0.6(12)
C4 C5 C19 C20 143.5(8)
C6 C5 C19 C18 -145.1(8)
C4 C5 C19 C18 -1.0(9)
C14 C3 C4 C17 -2.3(12)
C2 C3 C4 C17 -150.4(8)
C14 C3 C4 C5 136.2(8)
C2 C3 C4 C5 -11.9(12)
C16 C17 C4 C3 0.6(12)
C18 C17 C4 C3 144.2(8)
C16 C17 C4 C5 -142.8(8)
C18 C17 C4 C5 0.9(9)
C6 C5 C4 C3 1.1(12)
C19 C5 C4 C3 -142.8(8)
C6 C5 C4 C17 144.0(8)
C19 C5 C4 C17 0.1(9)
C11 C12 C13 C30 -0.5(14)
C2 C12 C13 C30 -153.8(9)
C11 C12 C13 C14 141.2(9)
C2 C12 C13 C14 -12.2(10)
C15 C14 C13 C30 -2.1(13)
C3 C14 C13 C30 144.0(9)
C15 C14 C13 C12 -144.2(9)
C3 C14 C13 C12 1.9(10)
C10 C9 C1 C6 134.3(8)
C8 C9 C1 C6 -14.5(8)
C10 C9 C1 C63 -107.0(9)
C8 C9 C1 C63 104.2(9)
C10 C9 C1 C2 9.5(12)
C8 C9 C1 C2 -139.3(7)
C19 C5 C6 C7 3.0(11)
C4 C5 C6 C7 -136.5(9)
C19 C5 C6 C1 150.3(8)
C4 C5 C6 C1 10.8(12)
C8 C7 C6 C5 141.5(8)
C21 C7 C6 C5 -4.6(11)
C8 C7 C6 C1 -9.6(9)
C21 C7 C6 C1 -155.7(7)
C9 C1 C6 C5 -135.4(8)
C63 C1 C6 C5 106.7(9)
C2 C1 C6 C5 -11.1(11)
C9 C1 C6 C7 14.4(8)
C63 C1 C6 C7 -103.5(8)
C2 C1 C6 C7 138.7(7)
C4 C17 C16 C15 0.2(12)
C18 C17 C16 C15 -139.4(9)
C4 C17 C16 C34 138.3(9)
C18 C17 C16 C34 -1.3(13)
C25 C26 C27 C45 1.5(13)
C10 C26 C27 C45 -143.8(9)
C25 C26 C27 C28 144.3(9)
C10 C26 C27 C28 -1.0(11)
C28 C27 C45 C46 -0.4(13)
C26 C27 C45 C46 138.3(10)
C28 C27 C45 C44 -139.3(9)
C26 C27 C45 C44 -0.7(13)
C43 C44 C45 C27 0.4(13)
C57 C44 C45 C27 143.1(8)
C43 C44 C45 C46 -143.3(9)
C57 C44 C45 C46 -0.5(9)
C30 C29 C28 C11 -2.4(15)
C47 C29 C28 C11 -138.6(10)
C30 C29 C28 C27 137.5(10)
C47 C29 C28 C27 1.3(13)
C12 C11 C28 C29 1.0(15)
C10 C11 C28 C29 144.3(9)
C12 C11 C28 C27 -142.9(9)
C10 C11 C28 C27 0.4(11)
C45 C27 C28 C29 -0.7(13)
C26 C27 C28 C29 -143.8(9)
C45 C27 C28 C11 143.4(9)
C26 C27 C28 C11 0.3(11)
C43 C44 C57 C56 -0.4(13)
C45 C44 C57 C56 -142.1(8)
C43 C44 C57 C58 141.8(9)
C45 C44 C57 C58 0.0(10)
C4 C3 C2 C12 135.1(8)
C14 C3 C2 C12 -15.4(9)
C4 C3 C2 C1 10.4(11)
C14 C3 C2 C1 -140.1(7)
C4 C3 C2 C61 -109.1(9)
C14 C3 C2 C61 100.4(8)
C11 C12 C2 C3 -136.0(9)
C13 C12 C2 C3 16.5(9)
C11 C12 C2 C1 -11.4(12)
C13 C12 C2 C1 141.1(8)
C11 C12 C2 C61 106.8(9)
C13 C12 C2 C61 -100.7(8)
C6 C1 C2 C3 0.7(10)
C9 C1 C2 C3 117.2(8)
C63 C1 C2 C3 -121.9(7)
C6 C1 C2 C12 -115.6(8)
C9 C1 C2 C12 0.9(11)
C63 C1 C2 C12 121.8(8)
C6 C1 C2 C61 123.7(7)
C9 C1 C2 C61 -119.8(8)
C63 C1 C2 C61 1.1(8)
C3 C14 C15 C16 -2.6(13)
C13 C14 C15 C16 138.8(9)
C3 C14 C15 C32 -139.8(9)
C13 C14 C15 C32 1.7(14)
C17 C16 C15 C14 0.8(13)
C34 C16 C15 C14 -141.4(9)
C17 C16 C15 C32 142.6(8)
C34 C16 C15 C32 0.5(10)
C21 C7 C8 C24 0.7(12)
C6 C7 C8 C24 -145.5(8)
C21 C7 C8 C9 145.9(8)
C6 C7 C8 C9 -0.2(9)
C10 C9 C8 C24 4.5(12)
C1 C9 C8 C24 154.6(7)
C10 C9 C8 C7 -140.3(8)
C1 C9 C8 C7 9.8(9)
C8 C9 C10 C26 -2.8(12)
C1 C9 C10 C26 -148.7(8)
C8 C9 C10 C11 135.5(9)
C1 C9 C10 C11 -10.4(13)
C25 C26 C10 C9 -0.3(13)
C27 C26 C10 C9 144.2(8)
C25 C26 C10 C11 -143.3(9)
C27 C26 C10 C11 1.2(11)
C12 C11 C10 C9 -0.5(14)
C28 C11 C10 C9 -143.3(8)
C12 C11 C10 C26 141.7(9)
C28 C11 C10 C26 -1.0(10)
C17 C16 C34 C35 0.9(14)
C15 C16 C34 C35 143.0(10)
C17 C16 C34 C33 -142.0(8)
C15 C16 C34 C33 0.2(10)
C50 C51 C52 C35 0.2(13)
C60 C51 C52 C35 140.1(10)
C50 C51 C52 C53 -140.4(9)
C60 C51 C52 C53 -0.4(14)
C57 C44 C43 C25 -137.8(10)
C45 C44 C43 C25 -0.8(14)
C57 C44 C43 C42 0.5(13)
C45 C44 C43 C42 137.5(9)
C51 C52 C53 C54 1.4(14)
C35 C52 C53 C54 -142.9(10)
C51 C52 C53 C37 143.2(9)
C35 C52 C53 C37 -1.0(11)
C7 C8 C24 C25 137.8(9)
C9 C8 C24 C25 -3.1(12)
C7 C8 C24 C23 1.4(12)
C9 C8 C24 C23 -139.4(9)
C48 C49 C59 C58 -0.1(13)
C50 C49 C59 C58 -142.0(9)
C48 C49 C59 C60 141.9(9)
C50 C49 C59 C60 0.0(10)
C33 C34 C35 C36 138.1(10)
C16 C34 C35 C36 -1.1(14)
C33 C34 C35 C52 2.7(13)
C16 C34 C35 C52 -136.6(10)
C51 C52 C35 C34 -2.1(13)
C53 C52 C35 C34 141.7(9)
C51 C52 C35 C36 -142.4(9)
C53 C52 C35 C36 1.5(11)
C8 C7 C21 C20 -138.5(8)
C6 C7 C21 C20 3.6(11)
C8 C7 C21 C22 -2.2(12)
C6 C7 C21 C22 139.9(8)
C10 C26 C25 C43 138.3(10)
C27 C26 C25 C43 -1.9(13)
C10 C26 C25 C24 1.7(14)
C27 C26 C25 C24 -138.4(9)
C44 C43 C25 C26 1.6(14)
C42 C43 C25 C26 -140.7(9)
C44 C43 C25 C24 142.2(9)
C42 C43 C25 C24 -0.1(9)
C8 C24 C25 C26 0.0(13)
C23 C24 C25 C26 140.5(9)
C8 C24 C25 C43 -140.7(8)
C23 C24 C25 C43 -0.2(10)
C52 C53 C54 C40 136.9(10)
C37 C53 C54 C40 0.6(16)
C52 C53 C54 C55 -1.7(14)
C37 C53 C54 C55 -138.0(10)
C49 C59 C58 C57 137.7(10)
C60 C59 C58 C57 -0.6(13)
C49 C59 C58 C46 0.1(13)
C60 C59 C58 C46 -138.1(9)
C56 C57 C58 C59 0.6(13)
C44 C57 C58 C59 -141.8(9)
C56 C57 C58 C46 142.8(8)
C44 C57 C58 C46 0.4(10)
C3 C2 C61 O1 -52.7(12)
C12 C2 C61 O1 57.2(11)
C1 C2 C61 O1 -178.2(9)
C3 C2 C61 C62 125.7(8)
C12 C2 C61 C62 -124.4(8)
C1 C2 C61 C62 0.1(9)
C58 C57 C56 C55 0.1(12)
C44 C57 C56 C55 138.9(9)
C58 C57 C56 C41 -139.2(9)
C44 C57 C56 C41 -0.4(13)
C42 C41 C56 C57 1.1(13)
C40 C41 C56 C57 142.7(9)
C42 C41 C56 C55 -142.6(9)
C40 C41 C56 C55 -1.0(10)
C34 C35 C36 C18 1.9(14)
C52 C35 C36 C18 142.5(9)
C34 C35 C36 C37 -142.0(9)
C52 C35 C36 C37 -1.3(11)
C37 C36 C18 C17 137.9(9)
C35 C36 C18 C17 -2.3(13)
C37 C36 C18 C19 1.9(14)
C35 C36 C18 C19 -138.3(10)
C16 C17 C18 C36 2.0(13)
C4 C17 C18 C36 -141.7(8)
C16 C17 C18 C19 142.1(8)
C4 C17 C18 C19 -1.6(9)
C20 C19 C18 C36 -2.0(14)
C5 C19 C18 C36 141.8(9)
C20 C19 C18 C17 -142.2(9)
C5 C19 C18 C17 1.6(9)
C37 C38 C39 C40 0.2(14)
C20 C38 C39 C40 -141.9(9)
C37 C38 C39 C22 142.1(9)
C20 C38 C39 C22 0.0(10)
C40 C41 C42 C23 -0.1(14)
C56 C41 C42 C23 137.1(10)
C40 C41 C42 C43 -138.1(9)
C56 C41 C42 C43 -0.9(13)
C44 C43 C42 C41 0.1(13)
C25 C43 C42 C41 143.6(8)
C44 C43 C42 C23 -143.2(8)
C25 C43 C42 C23 0.3(10)
C12 C13 C30 C29 -1.0(15)
C14 C13 C30 C29 -138.6(10)
C12 C13 C30 C31 139.4(9)
C14 C13 C30 C31 1.9(14)
C28 C29 C30 C13 2.4(15)
C47 C29 C30 C13 143.1(10)
C28 C29 C30 C31 -141.9(9)
C47 C29 C30 C31 -1.2(11)
C32 C31 C30 C13 -1.3(14)
C48 C31 C30 C13 -142.6(9)
C32 C31 C30 C29 142.9(9)
C48 C31 C30 C29 1.6(11)
C28 C29 C47 C46 -0.8(14)
C30 C29 C47 C46 -141.3(10)
C28 C29 C47 C48 140.8(9)
C30 C29 C47 C48 0.4(11)
O1 C61 C62 C67 -0.6(17)
C2 C61 C62 C67 -178.8(9)
O1 C61 C62 C63 176.8(10)
C2 C61 C62 C63 -1.5(11)
C18 C19 C20 C21 139.0(9)
C5 C19 C20 C21 -0.3(12)
C18 C19 C20 C38 0.5(14)
C5 C19 C20 C38 -138.9(9)
C7 C21 C20 C19 -1.2(12)
C22 C21 C20 C19 -141.7(9)
C7 C21 C20 C38 141.3(8)
C22 C21 C20 C38 0.9(10)
C37 C38 C20 C19 1.1(14)
C39 C38 C20 C19 142.8(9)
C37 C38 C20 C21 -142.3(9)
C39 C38 C20 C21 -0.6(10)
C59 C49 C48 C31 -137.5(10)
C50 C49 C48 C31 0.5(14)
C59 C49 C48 C47 0.8(13)
C50 C49 C48 C47 138.8(9)
C32 C31 C48 C49 -0.7(13)
C30 C31 C48 C49 141.5(10)
C32 C31 C48 C47 -143.5(8)
C30 C31 C48 C47 -1.3(10)
C46 C47 C48 C49 -1.5(13)
C29 C47 C48 C49 -143.3(9)
C46 C47 C48 C31 142.4(9)
C29 C47 C48 C31 0.6(10)
C20 C38 C37 C36 -1.1(14)
C39 C38 C37 C36 -138.3(9)
C20 C38 C37 C53 138.3(10)
C39 C38 C37 C53 1.1(14)
C18 C36 C37 C38 -0.4(14)
C35 C36 C37 C38 144.0(9)
C18 C36 C37 C53 -143.7(9)
C35 C36 C37 C53 0.7(11)
C54 C53 C37 C38 -1.5(15)
C52 C53 C37 C38 -143.6(9)
C54 C53 C37 C36 142.2(10)
C52 C53 C37 C36 0.2(11)
C35 C34 C33 C50 -1.3(14)
C16 C34 C33 C50 142.6(9)
C35 C34 C33 C32 -144.7(9)
C16 C34 C33 C32 -0.7(10)
C29 C47 C46 C45 -0.3(15)
C48 C47 C46 C45 -137.6(10)
C29 C47 C46 C58 138.8(10)
C48 C47 C46 C58 1.5(13)
C27 C45 C46 C47 0.9(14)
C44 C45 C46 C47 143.8(9)
C27 C45 C46 C58 -142.1(9)
C44 C45 C46 C58 0.8(10)
C59 C58 C46 C47 -0.9(13)
C57 C58 C46 C47 -143.9(8)
C59 C58 C46 C45 142.3(9)
C57 C58 C46 C45 -0.7(10)
C41 C42 C23 C22 1.2(14)
C43 C42 C23 C22 143.8(9)
C41 C42 C23 C24 -143.1(9)
C43 C42 C23 C24 -0.4(10)
C8 C24 C23 C22 -2.0(13)
C25 C24 C23 C22 -142.7(9)
C8 C24 C23 C42 141.0(8)
C25 C24 C23 C42 0.4(10)
C42 C23 C22 C39 -0.9(14)
C24 C23 C22 C39 138.5(9)
C42 C23 C22 C21 -138.9(9)
C24 C23 C22 C21 0.5(13)
C40 C39 C22 C23 -0.5(14)
C38 C39 C22 C23 -141.7(9)
C40 C39 C22 C21 141.6(9)
C38 C39 C22 C21 0.5(10)
C20 C21 C22 C23 141.7(9)
C7 C21 C22 C23 1.6(12)
C20 C21 C22 C39 -0.8(10)
C7 C21 C22 C39 -140.9(8)
C30 C31 C32 C15 0.9(14)
C48 C31 C32 C15 138.3(9)
C30 C31 C32 C33 -136.3(10)
C48 C31 C32 C33 1.1(13)
C14 C15 C32 C31 -1.1(14)
C16 C15 C32 C31 -142.7(9)
C14 C15 C32 C33 140.7(9)
C16 C15 C32 C33 -0.9(10)
C50 C33 C32 C31 -1.5(13)
C34 C33 C32 C31 142.5(9)
C50 C33 C32 C15 -143.0(8)
C34 C33 C32 C15 1.0(10)
C57 C56 C55 C60 -0.9(12)
C41 C56 C55 C60 142.6(8)
C57 C56 C55 C54 -142.5(9)
C41 C56 C55 C54 1.0(10)
C53 C54 C55 C60 1.0(15)
C40 C54 C55 C60 -142.2(9)
C53 C54 C55 C56 142.5(9)
C40 C54 C55 C56 -0.7(10)
C22 C39 C40 C41 1.6(14)
C38 C39 C40 C41 138.4(9)
C22 C39 C40 C54 -137.9(10)
C38 C39 C40 C54 -1.1(14)
C42 C41 C40 C39 -1.3(13)
C56 C41 C40 C39 -143.4(9)
C42 C41 C40 C54 142.7(9)
C56 C41 C40 C54 0.6(10)
C53 C54 C40 C39 0.7(16)
C55 C54 C40 C39 143.4(9)
C53 C54 C40 C41 -142.7(10)
C55 C54 C40 C41 0.0(10)
C65 C64 C63 C62 1.0(14)
C65 C64 C63 C1 -177.5(9)
C67 C62 C63 C64 1.2(14)
C61 C62 C63 C64 -176.4(8)
C67 C62 C63 C1 179.9(9)
C61 C62 C63 C1 2.3(11)
C6 C1 C63 C64 51.5(12)
C9 C1 C63 C64 -60.1(12)
C2 C1 C63 C64 176.5(9)
C6 C1 C63 C62 -127.1(8)
C9 C1 C63 C62 121.3(9)
C2 C1 C63 C62 -2.1(10)
C56 C55 C60 C51 -136.9(10)
C54 C55 C60 C51 -0.1(14)
C56 C55 C60 C59 0.9(12)
C54 C55 C60 C59 137.7(9)
C52 C51 C60 C55 -0.2(15)
C50 C51 C60 C55 144.3(9)
C52 C51 C60 C59 -143.1(9)
C50 C51 C60 C59 1.4(10)
C58 C59 C60 C55 -0.2(12)
C49 C59 C60 C55 -143.5(9)
C58 C59 C60 C51 142.4(8)
C49 C59 C60 C51 -0.9(10)
C34 C33 C50 C51 -0.6(14)
C32 C33 C50 C51 138.2(10)
C34 C33 C50 C49 -137.5(10)
C32 C33 C50 C49 1.3(13)
C52 C51 C50 C33 1.2(13)
C60 C51 C50 C33 -142.9(9)
C52 C51 C50 C49 142.7(9)
C60 C51 C50 C49 -1.4(10)
C48 C49 C50 C33 -0.8(13)
C59 C49 C50 C33 141.6(9)
C48 C49 C50 C51 -141.6(9)
C59 C49 C50 C51 0.8(10)
C63 C64 C65 C66 -2.7(15)
C63 C64 C65 Cl1 176.0(7)
C67 C66 C65 C64 2.2(16)
C67 C66 C65 Cl1 -176.5(8)
C63 C62 C67 C66 -1.6(15)
C61 C62 C67 C66 175.5(10)
C65 C66 C67 C62 0.0(16)
